data_4507618
loop_
_publ_author_name
'Hou, Juan-Juan'
'Zhang, Rong'
'Qin, Ying-Lian'
'Zhang, Xian-Ming'

_publ_section_title
;
 From (3,6)-Connectedkgd,chiralanhto (3,8)-connectedtfz-dNets in Low
 Nuclear Metal Cluster-Based Networks with Triangular
 Pyridinedicarboxylate Ligand
;
_journal_issue 4
_journal_name_full 'Crystal Growth &amp; Design'
_journal_page_first 1618
_journal_paper_doi 10.1021/cg301827p
_journal_volume 13
_journal_year 2013
_chemical_formula_sum 'C29 H27 Co2 N3 O12.5'
_chemical_formula_weight 735.4
_chemical_name_systematic
; 
 ? 
;
_space_group_IT_number 154
_symmetry_cell_setting trigonal
_symmetry_space_group_name_Hall 'P 32 2"'
_symmetry_space_group_name_H-M 'P 32 2 1'
_atom_sites_solution_hydrogens geom
_atom_sites_solution_primary direct
_atom_sites_solution_secondary difmap
_audit_creation_method SHELXL-97
_cell_angle_alpha 90.00
_cell_angle_beta 90.00
_cell_angle_gamma 120.00
_cell_formula_units_Z 3
_cell_length_a 11.0778(3)
_cell_length_b 11.0778(3)
_cell_length_c 27.8793(15)
_cell_measurement_temperature 293(2)
_cell_volume 2962.9(2)
_computing_structure_refinement 'SHELXL-97 (Sheldrick, 1997)'
_computing_structure_solution 'SHELXS-97 (Sheldrick, 1990)'
_diffrn_ambient_temperature 293(2)
_diffrn_measured_fraction_theta_full 0.990
_diffrn_measured_fraction_theta_max 0.990
_diffrn_radiation_monochromator graphite
_diffrn_radiation_source 'fine-focus sealed tube'
_diffrn_radiation_type MoK\a
_diffrn_radiation_wavelength 0.71073
_diffrn_reflns_av_R_equivalents 0.0000
_diffrn_reflns_av_sigmaI/netI 0.0715
_diffrn_reflns_limit_h_max 7
_diffrn_reflns_limit_h_min -14
_diffrn_reflns_limit_k_max 14
_diffrn_reflns_limit_k_min 0
_diffrn_reflns_limit_l_max 35
_diffrn_reflns_limit_l_min 0
_diffrn_reflns_number 4225
_diffrn_reflns_theta_full 27.00
_diffrn_reflns_theta_max 27.00
_diffrn_reflns_theta_min 2.58
_exptl_absorpt_coefficient_mu 0.884
_exptl_absorpt_correction_T_max 0.8093
_exptl_absorpt_correction_T_min 0.7900
_exptl_crystal_density_diffrn 1.098
_exptl_crystal_density_method 'not measured'
_exptl_crystal_F_000 993
_exptl_crystal_size_max 0.28
_exptl_crystal_size_mid 0.28
_exptl_crystal_size_min 0.25
_platon_squeeze_details
;
;
_refine_diff_density_max 0.520
_refine_diff_density_min -0.458
_refine_diff_density_rms 0.116
_refine_ls_abs_structure_details 'Flack H D (1983), Acta Cryst. A39, 876-881'
_refine_ls_abs_structure_Flack -0.13(3)
_refine_ls_extinction_method none
_refine_ls_goodness_of_fit_ref 1.088
_refine_ls_hydrogen_treatment mixed
_refine_ls_matrix_type full
_refine_ls_number_parameters 186
_refine_ls_number_reflns 4225
_refine_ls_number_restraints 0
_refine_ls_restrained_S_all 1.088
_refine_ls_R_factor_all 0.0618
_refine_ls_R_factor_gt 0.0495
_refine_ls_shift/su_max 0.000
_refine_ls_shift/su_mean 0.000
_refine_ls_structure_factor_coef Fsqd
_refine_ls_weighting_details 'calc w=1/[\s^2^(Fo^2^)+(0.0836P)^2^+0.0000P] where P=(Fo^2^+2Fc^2^)/3'
_refine_ls_weighting_scheme calc
_refine_ls_wR_factor_gt 0.1406
_refine_ls_wR_factor_ref 0.1485
_reflns_number_gt 3574
_reflns_number_total 4225
_reflns_threshold_expression >2sigma(I)
_cod_data_source_file cg301827p_si_001.cif
_cod_data_source_block 3
_cod_original_sg_symbol_H-M P3(2)21
_cod_database_code 4507618

loop_
_symmetry_equiv_pos_as_xyz
'x, y, z'
'-y, x-y, z+2/3'
'-x+y, -x, z+1/3'
'y, x, -z'
'x-y, -y, -z+1/3'
'-x, -x+y, -z+2/3'

loop_
_atom_site_label
_atom_site_type_symbol
_atom_site_fract_x
_atom_site_fract_y
_atom_site_fract_z
_atom_site_U_iso_or_equiv
_atom_site_adp_type
_atom_site_occupancy
_atom_site_symmetry_multiplicity
_atom_site_calc_flag
_atom_site_refinement_flags
Co1 Co 0.07985(6) 0.25060(6) -0.029198(19) 0.01876(16) Uani 1 1 d .
O1 O 0.0964(5) 0.7190(4) 0.03978(13) 0.0517(12) Uani 1 1 d .
O2 O 0.2316(4) 0.9070(3) -0.00530(11) 0.0318(8) Uani 1 1 d .
O3 O 0.6465(3) 0.8320(4) -0.30121(11) 0.0327(8) Uani 1 1 d .
O4 O 0.7760(4) 1.0249(3) -0.25884(11) 0.0291(8) Uani 1 1 d .
O1W O -0.0579(4) 0.1456(4) -0.08813(11) 0.0366(8) Uani 1 1 d .
O2W O 0.0477(4) 0.0477(4) 0.0000 0.0283(10) Uani 1 2 d S
N1 N 0.1510(4) 0.4623(4) -0.05370(12) 0.0238(8) Uani 1 1 d .
C1 C 0.1291(5) 0.5457(5) -0.02496(15) 0.0252(10) Uani 1 1 d .
H1A H 0.0643 0.5057 -0.0003 0.030 Uiso 1 1 calc R
C2 C 0.1991(5) 0.6900(5) -0.03023(16) 0.0245(10) Uani 1 1 d .
C3 C 0.2943(5) 0.7489(5) -0.06794(15) 0.0268(10) Uani 1 1 d .
H3A H 0.3426 0.8450 -0.0723 0.032 Uiso 1 1 calc R
C4 C 0.3163(5) 0.6642(5) -0.09859(15) 0.0239(10) Uani 1 1 d .
C5 C 0.2414(4) 0.5208(4) -0.08999(15) 0.0230(10) Uani 1 1 d .
H5A H 0.2549 0.4627 -0.1106 0.028 Uiso 1 1 calc R
C6 C 0.4135(5) 0.7210(5) -0.14004(15) 0.0278(11) Uani 1 1 d .
C7 C 0.3875(5) 0.6460(5) -0.18254(15) 0.0328(11) Uani 1 1 d .
H7A H 0.3110 0.5564 -0.1846 0.039 Uiso 1 1 calc R
C8 C 0.4746(5) 0.7035(5) -0.22203(15) 0.0293(11) Uani 1 1 d .
H8A H 0.4553 0.6524 -0.2503 0.035 Uiso 1 1 calc R
C9 C 0.5890(5) 0.8353(5) -0.21969(16) 0.0238(10) Uani 1 1 d .
C10 C 0.6196(5) 0.9084(5) -0.17679(16) 0.0301(11) Uani 1 1 d .
H10A H 0.6989 0.9960 -0.1745 0.036 Uiso 1 1 calc R
C11 C 0.5334(5) 0.8524(5) -0.13744(17) 0.0325(11) Uani 1 1 d .
H11A H 0.5553 0.9026 -0.1089 0.039 Uiso 1 1 calc R
C12 C 0.1732(5) 0.7781(5) 0.00499(17) 0.0284(11) Uani 1 1 d .
C13 C 0.6792(5) 0.9035(5) -0.26363(15) 0.0222(9) Uani 1 1 d .

loop_
_atom_site_aniso_label
_atom_site_aniso_U_11
_atom_site_aniso_U_22
_atom_site_aniso_U_33
_atom_site_aniso_U_23
_atom_site_aniso_U_13
_atom_site_aniso_U_12
Co1 0.0182(3) 0.0201(3) 0.0183(3) -0.0020(2) 0.0033(2) 0.0098(2)
O1 0.080(3) 0.0289(19) 0.043(2) 0.0053(17) 0.038(2) 0.025(2)
O2 0.044(2) 0.0194(16) 0.0283(17) -0.0031(14) 0.0131(15) 0.0129(16)
O3 0.0339(19) 0.0295(17) 0.0257(17) 0.0003(14) 0.0116(15) 0.0090(15)
O4 0.0337(19) 0.0203(16) 0.0228(15) 0.0039(14) 0.0121(15) 0.0057(15)
O1W 0.0313(19) 0.053(2) 0.0245(16) -0.0156(17) -0.0038(15) 0.0207(16)
O2W 0.0254(16) 0.0254(16) 0.029(2) 0.0000(10) 0.0000(10) 0.0089(19)
N1 0.027(2) 0.026(2) 0.0222(18) 0.0021(16) 0.0072(16) 0.0158(17)
C1 0.029(2) 0.024(2) 0.024(2) -0.0034(18) 0.0045(19) 0.013(2)
C2 0.029(3) 0.019(2) 0.027(2) 0.0000(18) 0.003(2) 0.0129(19)
C3 0.031(3) 0.018(2) 0.029(2) -0.0035(19) 0.000(2) 0.010(2)
C4 0.025(2) 0.024(2) 0.021(2) 0.0000(19) 0.0041(19) 0.0106(19)
C5 0.025(2) 0.021(2) 0.020(2) -0.0028(18) 0.0025(18) 0.0089(19)
C6 0.035(3) 0.026(2) 0.022(2) 0.003(2) 0.013(2) 0.015(2)
C7 0.035(3) 0.020(2) 0.030(2) 0.002(2) 0.012(2) 0.004(2)
C8 0.030(2) 0.023(2) 0.025(2) 0.000(2) 0.011(2) 0.005(2)
C9 0.030(2) 0.018(2) 0.023(2) 0.0023(18) 0.0067(19) 0.0116(18)
C10 0.028(2) 0.019(2) 0.031(2) 0.005(2) 0.009(2) 0.003(2)
C11 0.035(3) 0.030(3) 0.025(2) 0.001(2) 0.008(2) 0.012(2)
C12 0.027(2) 0.022(2) 0.029(2) -0.006(2) 0.006(2) 0.007(2)
C13 0.019(2) 0.024(2) 0.024(2) 0.0049(19) 0.0092(19) 0.0111(18)

loop_
_atom_type_symbol
_atom_type_description
_atom_type_scat_dispersion_real
_atom_type_scat_dispersion_imag
_atom_type_scat_source
C C 0.0033 0.0016 'International Tables Vol C Tables 4.2.6.8 and 6.1.1.4'
H H 0.0000 0.0000 'International Tables Vol C Tables 4.2.6.8 and 6.1.1.4'
N N 0.0061 0.0033 'International Tables Vol C Tables 4.2.6.8 and 6.1.1.4'
O O 0.0106 0.0060 'International Tables Vol C Tables 4.2.6.8 and 6.1.1.4'
Co Co 0.3494 0.9721 'International Tables Vol C Tables 4.2.6.8 and 6.1.1.4'

loop_
_geom_angle_atom_site_label_1
_geom_angle_atom_site_label_2
_geom_angle_atom_site_label_3
_geom_angle
_geom_angle_site_symmetry_1
_geom_angle_site_symmetry_3
O4 Co1 O2 168.42(13) 6_654 4_455
O4 Co1 O3 106.68(14) 6_654 3_565
O2 Co1 O3 84.90(13) 4_455 3_565
O4 Co1 O1W 82.47(13) 6_654 .
O2 Co1 O1W 85.94(12) 4_455 .
O3 Co1 O1W 170.71(13) 3_565 .
O4 Co1 N1 87.25(13) 6_654 .
O2 Co1 N1 94.25(14) 4_455 .
O3 Co1 N1 82.24(13) 3_565 .
O1W Co1 N1 96.89(14) . .
O4 Co1 O2W 87.05(10) 6_654 .
O2 Co1 O2W 93.13(12) 4_455 .
O3 Co1 O2W 90.84(12) 3_565 .
O1W Co1 O2W 91.22(13) . .
N1 Co1 O2W 169.39(14) . .
C12 O2 Co1 134.3(3) . 4_565
C13 O3 Co1 135.7(3) . 2_664
C13 O4 Co1 134.6(3) . 6_664
Co1 O2W Co1 109.1(2) . 4
C1 N1 C5 118.0(4) . .
C1 N1 Co1 117.7(3) . .
C5 N1 Co1 122.6(3) . .
N1 C1 C2 122.8(4) . .
C1 C2 C3 118.2(4) . .
C1 C2 C12 119.8(4) . .
C3 C2 C12 122.0(4) . .
C4 C3 C2 119.8(4) . .
C3 C4 C5 117.4(4) . .
C3 C4 C6 122.1(4) . .
C5 C4 C6 120.5(4) . .
N1 C5 C4 123.7(4) . .
C7 C6 C11 118.1(4) . .
C7 C6 C4 121.2(4) . .
C11 C6 C4 120.7(4) . .
C8 C7 C6 120.7(4) . .
C9 C8 C7 120.6(4) . .
C8 C9 C10 119.1(4) . .
C8 C9 C13 121.1(4) . .
C10 C9 C13 119.7(4) . .
C11 C10 C9 120.6(4) . .
C10 C11 C6 120.7(4) . .
O1 C12 O2 126.8(4) . .
O1 C12 C2 118.0(4) . .
O2 C12 C2 115.2(4) . .
O4 C13 O3 126.6(4) . .
O4 C13 C9 116.7(4) . .
O3 C13 C9 116.7(4) . .

loop_
_geom_bond_atom_site_label_1
_geom_bond_atom_site_label_2
_geom_bond_distance
_geom_bond_site_symmetry_2
Co1 O4 2.043(3) 6_654
Co1 O2 2.058(3) 4_455
Co1 O3 2.063(3) 3_565
Co1 O1W 2.146(3) .
Co1 N1 2.177(4) .
Co1 O2W 2.245(3) .
O1 C12 1.240(6) .
O2 C12 1.271(6) .
O2 Co1 2.058(3) 4_565
O3 C13 1.253(5) .
O3 Co1 2.063(3) 2_664
O4 C13 1.239(5) .
O4 Co1 2.043(3) 6_664
O2W Co1 2.245(3) 4
N1 C1 1.334(5) .
N1 C5 1.340(5) .
C1 C2 1.393(6) .
C2 C3 1.398(6) .
C2 C12 1.509(6) .
C3 C4 1.378(6) .
C4 C5 1.397(6) .
C4 C6 1.488(6) .
C6 C7 1.392(6) .
C6 C11 1.398(7) .
C7 C8 1.391(6) .
C8 C9 1.375(6) .
C9 C10 1.388(6) .
C9 C13 1.521(6) .
C10 C11 1.382(6) .

loop_
_platon_squeeze_void_nr
_platon_squeeze_void_average_x
_platon_squeeze_void_average_y
_platon_squeeze_void_average_z
_platon_squeeze_void_volume
_platon_squeeze_void_count_electrons
_platon_squeeze_void_content
1 0.000 0.000 0.142 1304 238 ' '
